data_4077924
loop_
_publ_author_name
'Hossain, Md. Iqbal'
'Sikder, Md. Delwar H.'
'Ghosh, Shishir'
'Kabir, Shariff E.'
'Hogarth, Graeme'
'Salassa, Luca'

_publ_section_title
;
 Reactivity of Triruthenium Furyne and Thiophyne Clusters: Multiple
 Additions of Thiolato and Selenolato Ligands through Oxidative Addition
 of S--H and Se--H Bonds
;
_journal_issue 7
_journal_name_full Organometallics
_journal_page_first 2546
_journal_paper_doi 10.1021/om201052u
_journal_volume 31
_journal_year 2012
_chemical_formula_sum 'C75 H65 O6 P3 Ru3 Se4'
_chemical_formula_weight 1774.23
_chemical_name_systematic
;
 ?
;
_space_group_IT_number 19
_symmetry_cell_setting orthorhombic
_symmetry_space_group_name_Hall 'P 2ac 2ab'
_symmetry_space_group_name_H-M 'P 21 21 21'
_atom_sites_solution_hydrogens geom
_atom_sites_solution_primary direct
_atom_sites_solution_secondary difmap
_audit_creation_method SHELXL-97
_cell_angle_alpha 90.00
_cell_angle_beta 90.00
_cell_angle_gamma 90.00
_cell_formula_units_Z 8
_cell_length_a 14.635(3)
_cell_length_b 18.585(3)
_cell_length_c 50.286(9)
_cell_measurement_temperature 150(2)
_cell_volume 13677(4)
_computing_cell_refinement 'Bruker SAINT'
_computing_data_collection 'Bruker SMART'
_computing_data_reduction 'Bruker SAINT'
_computing_structure_refinement 'SHELXL-97 (Sheldrick, 1997)'
_computing_structure_solution 'SHELXS-97 (Sheldrick, 1990)'
_diffrn_ambient_temperature 150(2)
_diffrn_measured_fraction_theta_full 0.999
_diffrn_measured_fraction_theta_max 0.987
_diffrn_measurement_device_type 'Bruker SMART APEX diffractometer'
_diffrn_measurement_method '\w rotation with narrow frames'
_diffrn_radiation_monochromator graphite
_diffrn_radiation_source 'fine-focus sealed tube'
_diffrn_radiation_type MoK\a
_diffrn_radiation_wavelength 0.71073
_diffrn_reflns_av_R_equivalents 0.0605
_diffrn_reflns_av_sigmaI/netI 0.0655
_diffrn_reflns_limit_h_max 19
_diffrn_reflns_limit_h_min -19
_diffrn_reflns_limit_k_max 24
_diffrn_reflns_limit_k_min -24
_diffrn_reflns_limit_l_max 66
_diffrn_reflns_limit_l_min -67
_diffrn_reflns_number 118372
_diffrn_reflns_theta_full 26.00
_diffrn_reflns_theta_max 28.29
_diffrn_reflns_theta_min 1.17
_exptl_absorpt_coefficient_mu 2.906
_exptl_absorpt_correction_T_max 0.8926
_exptl_absorpt_correction_T_min 0.3894
_exptl_absorpt_correction_type multi-scan
_exptl_crystal_colour green
_exptl_crystal_density_diffrn 1.723
_exptl_crystal_density_method 'not measured'
_exptl_crystal_description plate
_exptl_crystal_F_000 7008
_exptl_crystal_size_max 0.40
_exptl_crystal_size_mid 0.22
_exptl_crystal_size_min 0.04
_refine_diff_density_max 0.883
_refine_diff_density_min -0.847
_refine_diff_density_rms 0.143
_refine_ls_abs_structure_details 'Flack H D (1983), Acta Cryst. A39, 876-881'
_refine_ls_abs_structure_Flack 0.00
_refine_ls_extinction_method none
_refine_ls_goodness_of_fit_ref 1.060
_refine_ls_hydrogen_treatment constr
_refine_ls_matrix_type full
_refine_ls_number_parameters 829
_refine_ls_number_reflns 32910
_refine_ls_number_restraints 0
_refine_ls_restrained_S_all 1.060
_refine_ls_R_factor_all 0.0741
_refine_ls_R_factor_gt 0.0503
_refine_ls_shift/su_max 1.889
_refine_ls_shift/su_mean 0.064
_refine_ls_structure_factor_coef Fsqd
_refine_ls_weighting_details 'calc w=1/[\s^2^(Fo^2^)+(0.0293P)^2^+41.0091P] where P=(Fo^2^+2Fc^2^)/3'
_refine_ls_weighting_scheme calc
_refine_ls_wR_factor_gt 0.1023
_refine_ls_wR_factor_ref 0.1116
_reflns_number_gt 24661
_reflns_number_total 32910
_reflns_threshold_expression I>2\s(I)
_cod_data_source_file om201052u_si_002.cif
_cod_data_source_block str0731a
_cod_original_cell_volume 13678(4)
_cod_original_sg_symbol_H-M P2(1)2(1)2(1)
_cod_database_code 4077924

loop_
_symmetry_equiv_pos_as_xyz
'x, y, z'
'-x+1/2, -y, z+1/2'
'-x, y+1/2, -z+1/2'
'x+1/2, -y+1/2, -z'

loop_
_atom_site_label
_atom_site_type_symbol
_atom_site_fract_x
_atom_site_fract_y
_atom_site_fract_z
_atom_site_U_iso_or_equiv
_atom_site_adp_type
_atom_site_occupancy
_atom_site_symmetry_multiplicity
_atom_site_calc_flag
_atom_site_refinement_flags
Ru1 Ru 0.55217(6) 0.33003(5) 0.119852(18) 0.0177(2) Uani 1 1 d .
Ru2 Ru 0.43593(6) 0.28377(6) 0.074883(19) 0.0209(2) Uani 1 1 d .
Ru3 Ru 0.33189(6) 0.34268(5) 0.124745(17) 0.0161(2) Uani 1 1 d .
P1 P 0.55556(18) 0.26946(16) 0.16018(6) 0.0168(6) Uani 1 1 d .
P2 P 0.34639(18) 0.28774(15) 0.16610(6) 0.0160(6) Uani 1 1 d .
P3 P 0.5681(2) 0.23243(17) 0.09153(6) 0.0193(7) Uani 1 1 d .
Se1 Se 0.53408(7) 0.39632(7) 0.07596(2) 0.0198(3) Uani 1 1 d .
Se2 Se 0.45671(7) 0.43216(7) 0.13927(2) 0.0196(3) Uani 1 1 d .
Se3 Se 0.31454(8) 0.38101(7) 0.07618(2) 0.0197(3) Uani 1 1 d .
Se4 Se 0.21316(8) 0.43255(7) 0.13899(2) 0.0225(3) Uani 1 1 d .
O1 O 0.7408(4) 0.3840(3) 0.12886(13) 0.0305(16) Uiso 1 1 d .
O2 O 0.4471(6) 0.2624(5) 0.01563(17) 0.050(3) Uiso 1 1 d .
O3 O 0.3185(4) 0.1511(3) 0.07493(13) 0.0305(16) Uiso 1 1 d .
O4 O 0.1822(6) 0.2379(4) 0.11196(15) 0.028(2) Uiso 1 1 d .
O5 O 0.4836(5) 0.1164(4) 0.11318(14) 0.0252(18) Uiso 1 1 d .
O6 O 0.6495(5) 0.1913(4) 0.04600(14) 0.0280(18) Uiso 1 1 d .
C1 C 0.6657(7) 0.3589(6) 0.1252(2) 0.029(3) Uiso 1 1 d .
C2 C 0.4485(7) 0.2628(6) 0.0393(2) 0.027(3) Uiso 1 1 d .
C3 C 0.3635(5) 0.1976(4) 0.07910(17) 0.0145(18) Uiso 1 1 d .
C4 C 0.2386(6) 0.2770(5) 0.11701(19) 0.012(2) Uiso 1 1 d .
C5 C 0.4501(6) 0.2278(6) 0.1696(2) 0.019(2) Uiso 1 1 d .
H5A H 0.4548 0.2121 0.1884 0.023 Uiso 1 1 calc R
H5B H 0.4409 0.1843 0.1586 0.023 Uiso 1 1 calc R
C6 C 0.5632(7) 0.1384(6) 0.1032(2) 0.020(2) Uiso 1 1 d .
C7 C 0.6111(9) 0.0817(7) 0.0987(3) 0.043(4) Uiso 1 1 d .
H7A H 0.6690 0.0808 0.0902 0.051 Uiso 1 1 calc R
C8 C 0.5642(8) 0.0214(8) 0.1085(2) 0.048(4) Uiso 1 1 d .
H8A H 0.5854 -0.0269 0.1092 0.058 Uiso 1 1 calc R
C9 C 0.4812(7) 0.0471(5) 0.11680(19) 0.030(2) Uiso 1 1 d .
H9A H 0.4318 0.0198 0.1238 0.036 Uiso 1 1 calc R
C10 C 0.6685(8) 0.2248(7) 0.0705(2) 0.026(3) Uiso 1 1 d .
C11 C 0.7572(6) 0.2331(5) 0.07293(19) 0.020(2) Uiso 1 1 d .
H11A H 0.7845 0.2539 0.0882 0.024 Uiso 1 1 calc R
C12 C 0.8045(9) 0.2106(7) 0.0527(2) 0.043(3) Uiso 1 1 d .
H12A H 0.8688 0.2128 0.0502 0.052 Uiso 1 1 calc R
C13 C 0.7316(7) 0.1794(6) 0.0338(2) 0.034(3) Uiso 1 1 d .
H13A H 0.7416 0.1567 0.0171 0.040 Uiso 1 1 calc R
C14 C 0.6495(6) 0.3954(5) 0.05666(18) 0.018(2) Uiso 1 1 d .
C15 C 0.6494(8) 0.3629(6) 0.0309(2) 0.033(3) Uiso 1 1 d .
H15A H 0.5948 0.3457 0.0229 0.039 Uiso 1 1 calc R
C16 C 0.7378(7) 0.3576(6) 0.0175(2) 0.032(3) Uiso 1 1 d .
H16A H 0.7467 0.3232 0.0038 0.039 Uiso 1 1 calc R
C17 C 0.8031(7) 0.3995(6) 0.0243(2) 0.031(3) Uiso 1 1 d .
H17A H 0.8547 0.4052 0.0130 0.038 Uiso 1 1 calc R
C18 C 0.7985(9) 0.4356(7) 0.0474(2) 0.043(3) Uiso 1 1 d .
H18A H 0.8494 0.4636 0.0530 0.052 Uiso 1 1 calc R
C19 C 0.7168(8) 0.4328(7) 0.0644(2) 0.027(3) Uiso 1 1 d .
H19A H 0.7145 0.4583 0.0808 0.032 Uiso 1 1 calc R
C20 C 0.4641(7) 0.5152(6) 0.1165(2) 0.024(2) Uiso 1 1 d .
C21 C 0.4008(9) 0.5454(7) 0.1028(2) 0.034(3) Uiso 1 1 d .
H21A H 0.3425 0.5229 0.1031 0.041 Uiso 1 1 calc R
C22 C 0.4083(8) 0.6051(7) 0.0881(2) 0.026(3) Uiso 1 1 d .
H22A H 0.3555 0.6249 0.0799 0.031 Uiso 1 1 calc R
C23 C 0.4894(8) 0.6376(7) 0.0848(2) 0.045(3) Uiso 1 1 d .
H23A H 0.4989 0.6736 0.0716 0.054 Uiso 1 1 calc R
C24 C 0.5673(7) 0.6123(6) 0.1040(2) 0.032(3) Uiso 1 1 d .
H24A H 0.6188 0.6420 0.1076 0.039 Uiso 1 1 calc R
C25 C 0.5591(7) 0.5486(6) 0.1152(2) 0.024(3) Uiso 1 1 d .
H25A H 0.6108 0.5241 0.1221 0.029 Uiso 1 1 calc R
C26 C 0.1970(9) 0.3435(7) 0.0633(2) 0.034(3) Uiso 1 1 d .
C27 C 0.1979(7) 0.2956(5) 0.04263(19) 0.023(2) Uiso 1 1 d .
H27A H 0.2535 0.2759 0.0361 0.028 Uiso 1 1 calc R
C28 C 0.1136(7) 0.2766(6) 0.0315(2) 0.029(2) Uiso 1 1 d .
H28A H 0.1111 0.2450 0.0167 0.035 Uiso 1 1 calc R
C29 C 0.0289(9) 0.3060(7) 0.0428(2) 0.036(3) Uiso 1 1 d .
H29A H -0.0287 0.2897 0.0365 0.043 Uiso 1 1 calc R
C30 C 0.0330(7) 0.3557(6) 0.0621(2) 0.024(2) Uiso 1 1 d .
H30A H -0.0224 0.3736 0.0694 0.029 Uiso 1 1 calc R
C31 C 0.1199(7) 0.3834(6) 0.0722(2) 0.026(2) Uiso 1 1 d .
H31A H 0.1244 0.4240 0.0836 0.031 Uiso 1 1 calc R
C32 C 0.1105(7) 0.3920(6) 0.1555(2) 0.023(2) Uiso 1 1 d .
C33 C 0.0430(8) 0.3474(6) 0.1394(2) 0.031(3) Uiso 1 1 d .
H33A H 0.0550 0.3309 0.1219 0.037 Uiso 1 1 calc R
C34 C -0.0400(8) 0.3327(6) 0.1532(2) 0.040(3) Uiso 1 1 d .
H34A H -0.0886 0.3107 0.1437 0.048 Uiso 1 1 calc R
C35 C -0.0532(7) 0.3494(6) 0.1803(2) 0.037(3) Uiso 1 1 d .
H35A H -0.1050 0.3313 0.1895 0.045 Uiso 1 1 calc R
C36 C 0.0079(8) 0.3909(7) 0.1928(3) 0.044(3) Uiso 1 1 d .
H36A H -0.0040 0.4092 0.2101 0.053 Uiso 1 1 calc R
C37 C 0.0834(8) 0.4055(6) 0.1807(2) 0.027(3) Uiso 1 1 d .
H37A H 0.1273 0.4298 0.1913 0.032 Uiso 1 1 calc R
C38 C 0.5865(6) 0.3160(5) 0.19074(18) 0.016(2) Uiso 1 1 d .
C39 C 0.5832(7) 0.2816(7) 0.2150(2) 0.029(3) Uiso 1 1 d .
H39A H 0.5710 0.2317 0.2170 0.035 Uiso 1 1 calc R
C40 C 0.6006(6) 0.3307(5) 0.23782(18) 0.027(2) Uiso 1 1 d .
H40A H 0.5914 0.3116 0.2551 0.032 Uiso 1 1 calc R
C41 C 0.6278(7) 0.3985(6) 0.2363(2) 0.029(3) Uiso 1 1 d .
H41A H 0.6407 0.4249 0.2520 0.035 Uiso 1 1 calc R
C42 C 0.6377(7) 0.4315(6) 0.21103(19) 0.028(2) Uiso 1 1 d .
H42A H 0.6598 0.4793 0.2089 0.034 Uiso 1 1 calc R
C43 C 0.6132(7) 0.3900(6) 0.1903(2) 0.025(3) Uiso 1 1 d .
H43A H 0.6137 0.4125 0.1733 0.030 Uiso 1 1 calc R
C44 C 0.6330(7) 0.1916(6) 0.1624(2) 0.022(2) Uiso 1 1 d .
C45 C 0.6062(8) 0.1231(7) 0.1671(2) 0.031(3) Uiso 1 1 d .
H45A H 0.5431 0.1129 0.1695 0.037 Uiso 1 1 calc R
C46 C 0.6692(9) 0.0672(8) 0.1686(3) 0.042(4) Uiso 1 1 d .
H46A H 0.6481 0.0199 0.1722 0.051 Uiso 1 1 calc R
C47 C 0.7585(6) 0.0782(5) 0.16494(18) 0.033(2) Uiso 1 1 d .
H47A H 0.8002 0.0391 0.1661 0.039 Uiso 1 1 calc R
C48 C 0.7908(7) 0.1482(5) 0.15945(19) 0.035(2) Uiso 1 1 d .
H48A H 0.8538 0.1541 0.1555 0.042 Uiso 1 1 calc R
C49 C 0.7322(6) 0.2127(6) 0.15944(19) 0.019(2) Uiso 1 1 d .
H49A H 0.7537 0.2607 0.1578 0.023 Uiso 1 1 calc R
C50 C 0.2543(6) 0.2197(6) 0.1723(2) 0.015(2) Uiso 1 1 d .
C51 C 0.1813(9) 0.2409(8) 0.1882(2) 0.032(3) Uiso 1 1 d .
H51A H 0.1811 0.2861 0.1970 0.038 Uiso 1 1 calc R
C52 C 0.1073(8) 0.1925(7) 0.1908(2) 0.030(3) Uiso 1 1 d .
H52A H 0.0553 0.2052 0.2011 0.036 Uiso 1 1 calc R
C53 C 0.1114(7) 0.1250(6) 0.17800(19) 0.025(2) Uiso 1 1 d .
H53A H 0.0621 0.0920 0.1795 0.030 Uiso 1 1 calc R
C54 C 0.1780(7) 0.1097(6) 0.1652(2) 0.025(3) Uiso 1 1 d .
H54A H 0.1807 0.0632 0.1575 0.030 Uiso 1 1 calc R
C55 C 0.2543(7) 0.1577(6) 0.1609(2) 0.027(3) Uiso 1 1 d .
H55A H 0.3037 0.1437 0.1498 0.032 Uiso 1 1 calc R
C56 C 0.3473(7) 0.3375(6) 0.1977(2) 0.019(2) Uiso 1 1 d .
C57 C 0.3549(7) 0.2982(6) 0.22115(19) 0.019(2) Uiso 1 1 d .
H57A H 0.3579 0.2473 0.2197 0.023 Uiso 1 1 calc R
C58 C 0.3586(6) 0.3272(6) 0.24639(19) 0.023(2) Uiso 1 1 d .
H58A H 0.3617 0.2992 0.2622 0.027 Uiso 1 1 calc R
C59 C 0.3570(6) 0.4125(5) 0.24608(19) 0.029(2) Uiso 1 1 d .
H59A H 0.3641 0.4393 0.2620 0.035 Uiso 1 1 calc R
C60 C 0.3463(8) 0.4432(7) 0.2244(2) 0.032(3) Uiso 1 1 d .
H60A H 0.3402 0.4940 0.2245 0.039 Uiso 1 1 calc R
C61 C 0.3426(9) 0.4084(7) 0.1997(3) 0.035(3) Uiso 1 1 d .
H61A H 0.3366 0.4364 0.1841 0.042 Uiso 1 1 calc R
Ru4 Ru 0.16763(6) 0.84233(5) 0.124848(18) 0.0170(2) Uani 1 1 d .
Ru5 Ru 0.06320(6) 0.78390(5) 0.074735(19) 0.0186(2) Uani 1 1 d .
Ru6 Ru -0.05157(6) 0.83024(5) 0.119856(18) 0.0167(2) Uani 1 1 d .
P4 P 0.1542(2) 0.78712(17) 0.16611(5) 0.0194(7) Uani 1 1 d .
P5 P -0.0564(2) 0.76987(18) 0.15995(6) 0.0219(7) Uani 1 1 d .
P6 P -0.0709(2) 0.73262(18) 0.09210(6) 0.0203(7) Uani 1 1 d .
Se5 Se 0.18450(8) 0.88095(7) 0.07601(2) 0.0210(3) Uani 1 1 d .
Se6 Se -0.03555(8) 0.89674(7) 0.07591(2) 0.0207(3) Uani 1 1 d .
Se7 Se 0.04273(7) 0.93145(6) 0.13941(2) 0.0182(2) Uani 1 1 d .
Se8 Se 0.28587(8) 0.93271(7) 0.13888(2) 0.0243(3) Uani 1 1 d .
O7 O 0.3160(6) 0.7377(5) 0.11140(16) 0.033(2) Uiso 1 1 d .
O8 O 0.1787(5) 0.6473(4) 0.08121(14) 0.0375(18) Uiso 1 1 d .
O9 O 0.0468(5) 0.7530(4) 0.01654(15) 0.035(2) Uiso 1 1 d .
O10 O -0.2486(4) 0.8711(3) 0.12491(13) 0.0305(16) Uiso 1 1 d .
O11 O 0.0202(6) 0.6197(5) 0.11528(16) 0.034(2) Uiso 1 1 d .
O12 O -0.1581(6) 0.6874(5) 0.04787(16) 0.040(2) Uiso 1 1 d .
C71 C 0.2548(7) 0.7756(7) 0.1165(2) 0.027(3) Uiso 1 1 d .
C72 C 0.1379(7) 0.7035(6) 0.0750(2) 0.032(3) Uiso 1 1 d .
C73 C 0.0541(7) 0.7725(6) 0.0380(2) 0.023(2) Uiso 1 1 d .
C74 C -0.1744(7) 0.8584(5) 0.12366(19) 0.018(2) Uiso 1 1 d .
C75 C 0.0567(6) 0.7276(5) 0.16712(19) 0.017(2) Uiso 1 1 d .
H75A H 0.0539 0.7054 0.1850 0.020 Uiso 1 1 calc R
H75B H 0.0668 0.6885 0.1541 0.020 Uiso 1 1 calc R
C76 C -0.0585(8) 0.6408(6) 0.1007(2) 0.027(3) Uiso 1 1 d .
C77 C -0.1222(7) 0.5827(5) 0.09918(19) 0.021(2) Uiso 1 1 d .
H77A H -0.1821 0.5841 0.0919 0.025 Uiso 1 1 calc R
C78 C -0.0774(6) 0.5220(5) 0.11081(18) 0.024(2) Uiso 1 1 d .
H78A H -0.1008 0.4744 0.1117 0.029 Uiso 1 1 calc R
C79 C 0.0009(6) 0.5435(5) 0.11998(19) 0.029(2) Uiso 1 1 d .
H79A H 0.0422 0.5124 0.1290 0.035 Uiso 1 1 calc R
C80 C -0.1676(8) 0.7217(7) 0.0712(2) 0.023(3) Uiso 1 1 d .
C81 C -0.2589(8) 0.7411(6) 0.0759(2) 0.038(3) Uiso 1 1 d .
H81A H -0.2871 0.7663 0.0902 0.046 Uiso 1 1 calc R
C82 C -0.2443(8) 0.6865(7) 0.0373(3) 0.047(3) Uiso 1 1 d .
H82A H -0.2550 0.6688 0.0199 0.057 Uiso 1 1 calc R
C83 C -0.2993(8) 0.7063(6) 0.0494(2) 0.032(3) Uiso 1 1 d .
H83A H -0.3623 0.7036 0.0449 0.039 Uiso 1 1 calc R
C84 C 0.2982(6) 0.8461(5) 0.06272(18) 0.013(2) Uiso 1 1 d .
C85 C 0.3090(8) 0.7893(7) 0.0450(2) 0.037(3) Uiso 1 1 d .
H85A H 0.2565 0.7625 0.0400 0.045 Uiso 1 1 calc R
C86 C 0.3934(8) 0.7699(7) 0.0343(2) 0.039(3) Uiso 1 1 d .
H86A H 0.3981 0.7300 0.0226 0.047 Uiso 1 1 calc R
C87 C 0.4651(9) 0.8067(7) 0.0406(2) 0.035(3) Uiso 1 1 d .
H87A H 0.5213 0.7976 0.0317 0.042 Uiso 1 1 calc R
C88 C 0.4607(10) 0.8600(8) 0.0602(3) 0.048(4) Uiso 1 1 d .
H88A H 0.5132 0.8871 0.0649 0.058 Uiso 1 1 calc R
C89 C 0.3802(7) 0.8716(5) 0.0721(2) 0.026(2) Uiso 1 1 d .
H89A H 0.3798 0.8991 0.0880 0.031 Uiso 1 1 calc R
C90 C -0.1439(6) 0.8886(5) 0.05416(18) 0.020(2) Uiso 1 1 d .
C91 C -0.1552(7) 0.8538(6) 0.0312(2) 0.026(2) Uiso 1 1 d .
H91A H -0.1115 0.8188 0.0259 0.032 Uiso 1 1 calc R
C92 C -0.2275(7) 0.8672(6) 0.0154(2) 0.034(3) Uiso 1 1 d .
H92A H -0.2271 0.8545 -0.0029 0.041 Uiso 1 1 calc R
C93 C -0.3101(7) 0.9039(6) 0.0281(2) 0.031(3) Uiso 1 1 d .
H93A H -0.3682 0.9020 0.0198 0.037 Uiso 1 1 calc R
C94 C -0.2993(7) 0.9391(5) 0.05150(19) 0.025(2) Uiso 1 1 d .
H94A H -0.3468 0.9690 0.0581 0.030 Uiso 1 1 calc R
C95 C -0.2218(8) 0.9319(7) 0.0652(3) 0.033(3) Uiso 1 1 d .
H95A H -0.2159 0.9543 0.0822 0.039 Uiso 1 1 calc R
C96 C 0.0240(6) 1.0153(5) 0.11664(18) 0.015(2) Uiso 1 1 d .
C97 C -0.0506(8) 1.0480(6) 0.1169(2) 0.030(3) Uiso 1 1 d .
H97A H -0.0973 1.0329 0.1288 0.036 Uiso 1 1 calc R
C98 C -0.0675(8) 1.1095(6) 0.0992(2) 0.036(3) Uiso 1 1 d .
H98A H -0.1279 1.1243 0.0949 0.043 Uiso 1 1 calc R
C99 C 0.0014(6) 1.1424(5) 0.08969(18) 0.025(2) Uiso 1 1 d .
H99A H -0.0051 1.1904 0.0834 0.030 Uiso 1 1 calc R
C100 C 0.0872(9) 1.1084(7) 0.0884(3) 0.035(3) Uiso 1 1 d .
H10A H 0.1340 1.1284 0.0776 0.042 Uiso 1 1 calc R
C101 C 0.1049(7) 1.0438(6) 0.10310(19) 0.017(2) Uiso 1 1 d .
H10B H 0.1634 1.0218 0.1040 0.020 Uiso 1 1 calc R
C102 C 0.3964(7) 0.8876(6) 0.15390(19) 0.020(2) Uiso 1 1 d .
C103 C 0.4545(8) 0.8521(6) 0.1411(2) 0.033(3) Uiso 1 1 d .
H10C H 0.4415 0.8443 0.1229 0.039 Uiso 1 1 calc R
C104 C 0.5353(7) 0.8229(6) 0.1504(2) 0.034(3) Uiso 1 1 d .
H10D H 0.5711 0.7911 0.1400 0.041 Uiso 1 1 calc R
C105 C 0.5606(8) 0.8426(6) 0.1757(2) 0.040(3) Uiso 1 1 d .
H10E H 0.6203 0.8319 0.1819 0.048 Uiso 1 1 calc R
C106 C 0.4977(7) 0.8793(6) 0.1926(2) 0.034(3) Uiso 1 1 d .
H10F H 0.5118 0.8860 0.2109 0.041 Uiso 1 1 calc R
C107 C 0.4091(8) 0.9072(7) 0.1815(2) 0.033(3) Uiso 1 1 d .
H10G H 0.3664 0.9345 0.1915 0.040 Uiso 1 1 calc R
C108 C 0.1470(7) 0.8345(6) 0.1982(2) 0.021(2) Uiso 1 1 d .
C109 C 0.1558(7) 0.9117(6) 0.1989(2) 0.017(2) Uiso 1 1 d .
H10J H 0.1620 0.9383 0.1829 0.020 Uiso 1 1 calc R
C110 C 0.1553(8) 0.9467(7) 0.2232(2) 0.029(3) Uiso 1 1 d .
H11B H 0.1579 0.9977 0.2245 0.034 Uiso 1 1 calc R
C111 C 0.1501(6) 0.8995(5) 0.24771(17) 0.022(2) Uiso 1 1 d .
H11C H 0.1557 0.9203 0.2649 0.026 Uiso 1 1 calc R
C112 C 0.1393(8) 0.8375(7) 0.2455(2) 0.039(3) Uiso 1 1 d .
H11D H 0.1295 0.8119 0.2616 0.047 Uiso 1 1 calc R
C113 C 0.1388(8) 0.7951(7) 0.2218(2) 0.031(3) Uiso 1 1 d .
H11E H 0.1333 0.7441 0.2221 0.037 Uiso 1 1 calc R
C114 C 0.2440(7) 0.7251(6) 0.1730(2) 0.021(3) Uiso 1 1 d .
C115 C 0.3202(7) 0.7420(6) 0.1882(2) 0.018(2) Uiso 1 1 d .
H11G H 0.3214 0.7875 0.1968 0.022 Uiso 1 1 calc R
C116 C 0.3932(8) 0.6977(6) 0.1916(2) 0.026(3) Uiso 1 1 d .
H11H H 0.4432 0.7132 0.2022 0.031 Uiso 1 1 calc R
C117 C 0.3958(8) 0.6329(6) 0.1803(2) 0.033(3) Uiso 1 1 d .
H11I H 0.4473 0.6025 0.1830 0.040 Uiso 1 1 calc R
C118 C 0.3158(7) 0.6069(6) 0.1628(2) 0.025(3) Uiso 1 1 d .
H11J H 0.3162 0.5610 0.1545 0.030 Uiso 1 1 calc R
C119 C 0.2464(7) 0.6521(6) 0.1601(2) 0.023(3) Uiso 1 1 d .
H11L H 0.1960 0.6377 0.1494 0.028 Uiso 1 1 calc R
C120 C -0.0875(7) 0.8234(6) 0.1895(2) 0.023(3) Uiso 1 1 d .
C121 C -0.1171(8) 0.8916(7) 0.1876(2) 0.033(3) Uiso 1 1 d .
H12B H -0.1268 0.9162 0.1712 0.039 Uiso 1 1 calc R
C122 C -0.1327(8) 0.9233(7) 0.2140(2) 0.045(3) Uiso 1 1 d .
H12D H -0.1467 0.9732 0.2148 0.054 Uiso 1 1 calc R
C123 C -0.1286(9) 0.8876(7) 0.2367(3) 0.045(3) Uiso 1 1 d .
H12E H -0.1425 0.9122 0.2528 0.054 Uiso 1 1 calc R
C124 C -0.1046(6) 0.8146(5) 0.2379(2) 0.032(2) Uiso 1 1 d .
H12F H -0.1054 0.7866 0.2537 0.039 Uiso 1 1 calc R
C125 C -0.0809(7) 0.7899(6) 0.2143(2) 0.029(3) Uiso 1 1 d .
H12G H -0.0557 0.7428 0.2142 0.035 Uiso 1 1 calc R
C126 C -0.1404(7) 0.6972(6) 0.1628(2) 0.022(2) Uiso 1 1 d .
C127 C -0.2267(9) 0.7056(8) 0.1598(3) 0.047(4) Uiso 1 1 d .
H12H H -0.2432 0.7525 0.1540 0.056 Uiso 1 1 calc R
C128 C -0.2981(6) 0.6618(5) 0.16308(18) 0.029(2) Uiso 1 1 d .
H12I H -0.3595 0.6783 0.1628 0.034 Uiso 1 1 calc R
C129 C -0.2751(6) 0.5916(5) 0.16684(17) 0.027(2) Uiso 1 1 d .
H12J H -0.3215 0.5559 0.1677 0.033 Uiso 1 1 calc R
C130 C -0.1812(8) 0.5715(7) 0.1694(2) 0.031(3) Uiso 1 1 d .
H13B H -0.1644 0.5228 0.1723 0.038 Uiso 1 1 calc R
C131 C -0.1158(8) 0.6245(6) 0.1678(2) 0.027(3) Uiso 1 1 d .
H13E H -0.0532 0.6123 0.1699 0.032 Uiso 1 1 calc R
C200 C 0.7390(7) 0.1590(6) 0.2361(3) 0.053(3) Uiso 1 1 d .
H20A H 0.7516 0.1711 0.2175 0.079 Uiso 1 1 calc R
H20B H 0.7267 0.2032 0.2461 0.079 Uiso 1 1 calc R
H20C H 0.6856 0.1273 0.2370 0.079 Uiso 1 1 calc R
C201 C 0.8269(7) 0.1184(6) 0.2488(2) 0.028(3) Uiso 1 1 d .
C202 C 0.9049(8) 0.1195(7) 0.2342(3) 0.033(3) Uiso 1 1 d .
H20D H 0.9018 0.1332 0.2160 0.040 Uiso 1 1 calc R
C203 C 0.9860(8) 0.1019(7) 0.2446(2) 0.039(3) Uiso 1 1 d .
H20E H 1.0399 0.1080 0.2343 0.047 Uiso 1 1 calc R
C204 C 0.9922(7) 0.0765(6) 0.2687(2) 0.040(3) Uiso 1 1 d .
H20F H 1.0498 0.0597 0.2748 0.048 Uiso 1 1 calc R
C205 C 0.9144(6) 0.0729(5) 0.28621(19) 0.028(2) Uiso 1 1 d .
H20G H 0.9197 0.0569 0.3041 0.034 Uiso 1 1 calc R
C206 C 0.8310(8) 0.0943(6) 0.2754(2) 0.033(3) Uiso 1 1 d .
H20I H 0.7771 0.0926 0.2859 0.039 Uiso 1 1 calc R
C210 C 1.1293(10) -0.0409(8) 0.0016(3) 0.066(4) Uiso 1 1 d .
H21B H 1.1386 -0.0697 -0.0145 0.099 Uiso 1 1 calc R
H21C H 1.1394 -0.0710 0.0174 0.099 Uiso 1 1 calc R
H21D H 1.1727 -0.0007 0.0018 0.099 Uiso 1 1 calc R
C211 C 1.0493(7) -0.0169(6) 0.0020(2) 0.052(2) Uiso 1 1 d .
C212 C 1.0051(7) -0.0295(5) -0.0201(2) 0.041(3) Uiso 1 1 d .
H21E H 1.0339 -0.0524 -0.0348 0.049 Uiso 1 1 calc R
C213 C 0.9091(9) -0.0069(7) -0.0213(3) 0.075(3) Uiso 1 1 d .
H21F H 0.8774 -0.0245 -0.0364 0.090 Uiso 1 1 calc R
C214 C 0.8522(13) 0.0378(10) -0.0037(3) 0.092(6) Uiso 1 1 d .
H21G H 0.7915 0.0552 -0.0056 0.110 Uiso 1 1 calc R
C215 C 0.9257(8) 0.0474(6) 0.0197(2) 0.068(3) Uiso 1 1 d .
H21I H 0.9033 0.0738 0.0345 0.081 Uiso 1 1 calc R
C216 C 1.0218(8) 0.0232(6) 0.0227(2) 0.045(3) Uiso 1 1 d .
H21H H 1.0594 0.0347 0.0375 0.054 Uiso 1 1 calc R
C220 C 0.4156(9) 1.0289(7) 0.0338(2) 0.068(4) Uiso 1 1 d .
H22B H 0.4345 1.0691 0.0452 0.102 Uiso 1 1 calc R
H22C H 0.4092 0.9854 0.0447 0.102 Uiso 1 1 calc R
H22D H 0.3569 1.0403 0.0255 0.102 Uiso 1 1 calc R
C221 C 0.4826(7) 1.0173(6) 0.0138(2) 0.055(3) Uiso 1 1 d .
C222 C 0.5488(8) 1.0498(6) 0.0068(2) 0.050(3) Uiso 1 1 d .
H22E H 0.5671 1.0907 0.0169 0.060 Uiso 1 1 calc R
C223 C 0.6019(8) 1.0303(6) -0.0159(2) 0.068(3) Uiso 1 1 d .
H22F H 0.6566 1.0541 -0.0210 0.081 Uiso 1 1 calc R
C224 C 0.5544(11) 0.9573(8) -0.0333(3) 0.085(5) Uiso 1 1 d .
H22G H 0.5774 0.9372 -0.0493 0.102 Uiso 1 1 calc R
C225 C 0.4932(8) 0.9387(7) -0.0223(2) 0.068(3) Uiso 1 1 d .
H22J H 0.4682 0.8976 -0.0309 0.081 Uiso 1 1 calc R
C226 C 0.4390(9) 0.9562(7) 0.0006(3) 0.055(3) Uiso 1 1 d .
H22H H 0.3849 0.9325 0.0062 0.066 Uiso 1 1 calc R
C230 C 0.2355(7) 0.1397(6) 0.2632(2) 0.047(3) Uiso 1 1 d .
H23B H 0.1892 0.1382 0.2491 0.071 Uiso 1 1 calc R
H23C H 0.2349 0.1872 0.2717 0.071 Uiso 1 1 calc R
H23D H 0.2221 0.1027 0.2765 0.071 Uiso 1 1 calc R
C231 C 0.3203(8) 0.1272(7) 0.2524(2) 0.036(3) Uiso 1 1 d .
C232 C 0.3197(8) 0.1022(6) 0.2268(2) 0.035(3) Uiso 1 1 d .
H23E H 0.2639 0.1029 0.2172 0.042 Uiso 1 1 calc R
C233 C 0.3943(7) 0.0771(6) 0.2150(2) 0.042(3) Uiso 1 1 d .
H23F H 0.3884 0.0624 0.1970 0.051 Uiso 1 1 calc R
C234 C 0.4790(7) 0.0705(6) 0.2265(2) 0.036(2) Uiso 1 1 d .
H23G H 0.5307 0.0533 0.2170 0.044 Uiso 1 1 calc R
C235 C 0.4835(10) 0.0916(8) 0.2540(3) 0.052(4) Uiso 1 1 d .
H23H H 0.5378 0.0843 0.2640 0.062 Uiso 1 1 calc R
C236 C 0.4032(9) 0.1242(8) 0.2663(3) 0.043(4) Uiso 1 1 d .
H23I H 0.4071 0.1435 0.2838 0.051 Uiso 1 1 calc R

loop_
_atom_site_aniso_label
_atom_site_aniso_U_11
_atom_site_aniso_U_22
_atom_site_aniso_U_33
_atom_site_aniso_U_23
_atom_site_aniso_U_13
_atom_site_aniso_U_12
Ru1 0.0169(4) 0.0155(5) 0.0208(5) 0.0006(4) -0.0085(3) 0.0031(4)
Ru2 0.0207(4) 0.0253(5) 0.0168(5) -0.0028(4) -0.0068(3) 0.0027(4)
Ru3 0.0157(4) 0.0167(5) 0.0158(4) -0.0022(4) -0.0091(3) 0.0041(4)
P1 0.0164(13) 0.0126(14) 0.0215(15) 0.0000(12) -0.0112(10) 0.0111(11)
P2 0.0130(12) 0.0089(14) 0.0262(16) -0.0002(12) -0.0082(11) 0.0010(11)
P3 0.0161(14) 0.0170(16) 0.0246(16) -0.0028(13) -0.0013(12) -0.0071(13)
Se1 0.0146(5) 0.0226(6) 0.0222(6) 0.0011(5) -0.0074(4) 0.0017(5)
Se2 0.0197(6) 0.0208(6) 0.0183(6) -0.0014(6) -0.0104(4) 0.0013(5)
Se3 0.0177(5) 0.0264(7) 0.0152(6) 0.0015(5) -0.0082(4) -0.0029(5)
Se4 0.0179(5) 0.0172(6) 0.0324(7) -0.0022(6) -0.0072(5) 0.0028(5)
Ru4 0.0150(4) 0.0162(5) 0.0198(5) 0.0001(4) -0.0089(3) 0.0054(4)
Ru5 0.0112(4) 0.0202(5) 0.0243(5) -0.0050(4) -0.0077(3) 0.0039(4)
Ru6 0.0149(4) 0.0184(5) 0.0169(5) 0.0001(4) -0.0073(3) 0.0056(4)
P4 0.0231(15) 0.0251(17) 0.0101(13) -0.0030(13) -0.0096(11) 0.0053(14)
P5 0.0227(15) 0.0232(17) 0.0196(16) 0.0009(13) -0.0114(11) 0.0112(12)
P6 0.0186(14) 0.0230(17) 0.0194(15) 0.0005(13) -0.0060(12) -0.0067(13)
Se5 0.0183(5) 0.0218(7) 0.0230(6) -0.0014(5) -0.0062(5) -0.0040(5)
Se6 0.0227(6) 0.0218(6) 0.0175(6) 0.0014(5) -0.0099(4) 0.0030(5)
Se7 0.0193(5) 0.0134(6) 0.0219(6) -0.0002(5) -0.0089(4) 0.0036(5)
Se8 0.0215(6) 0.0230(7) 0.0283(7) -0.0018(6) -0.0119(5) -0.0004(6)

loop_
_atom_type_symbol
_atom_type_description
_atom_type_scat_dispersion_real
_atom_type_scat_dispersion_imag
_atom_type_scat_source
C C 0.0033 0.0016 'International Tables Vol C Tables 4.2.6.8 and 6.1.1.4'
H H 0.0000 0.0000 'International Tables Vol C Tables 4.2.6.8 and 6.1.1.4'
O O 0.0106 0.0060 'International Tables Vol C Tables 4.2.6.8 and 6.1.1.4'
P P 0.1023 0.0942 'International Tables Vol C Tables 4.2.6.8 and 6.1.1.4'
Se Se -0.0929 2.2259 'International Tables Vol C Tables 4.2.6.8 and 6.1.1.4'
Ru Ru -1.2594 0.8363 'International Tables Vol C Tables 4.2.6.8 and 6.1.1.4'

loop_
_geom_angle_atom_site_label_1
_geom_angle_atom_site_label_2
_geom_angle_atom_site_label_3
_geom_angle
C1 Ru1 P3 103.7(4)
C1 Ru1 P1 89.7(4)
P3 Ru1 P1 98.92(11)
C1 Ru1 Se1 94.7(4)
P3 Ru1 Se1 81.73(9)
P1 Ru1 Se1 175.25(8)
C1 Ru1 Se2 103.4(4)
P3 Ru1 Se2 150.74(9)
P1 Ru1 Se2 92.19(8)
Se1 Ru1 Se2 85.11(5)
C1 Ru1 Ru2 138.2(4)
P3 Ru1 Ru2 50.24(8)
P1 Ru1 Ru2 122.65(8)
Se1 Ru1 Ru2 54.34(4)
Se2 Ru1 Ru2 101.18(4)
C2 Ru2 C3 89.2(4)
C2 Ru2 P3 100.4(3)
C3 Ru2 P3 94.4(3)
C2 Ru2 Se3 104.3(3)
C3 Ru2 Se3 101.7(2)
P3 Ru2 Se3 150.53(9)
C2 Ru2 Se1 98.0(3)
C3 Ru2 Se1 172.4(3)
P3 Ru2 Se1 81.90(9)
Se3 Ru2 Se1 78.97(5)
C2 Ru2 Ru1 138.3(3)
C3 Ru2 Ru1 118.2(2)
P3 Ru2 Ru1 50.38(8)
Se3 Ru2 Ru1 100.15(5)
Se1 Ru2 Ru1 54.45(4)
C2 Ru2 Ru3 154.3(3)
C3 Ru2 Ru3 86.3(2)
P3 Ru2 Ru3 105.13(9)
Se3 Ru2 Ru3 52.36(3)
Se1 Ru2 Ru3 88.28(4)
Ru1 Ru2 Ru3 64.27(3)
C4 Ru3 P2 88.1(3)
C4 Ru3 Se4 89.3(3)
P2 Ru3 Se4 95.74(8)
C4 Ru3 Se3 84.9(3)
P2 Ru3 Se3 170.14(9)
Se4 Ru3 Se3 91.05(5)
C4 Ru3 Se2 175.5(3)
P2 Ru3 Se2 88.00(8)
Se4 Ru3 Se2 88.88(5)
Se3 Ru3 Se2 99.29(5)
C4 Ru3 Ru2 87.7(3)
P2 Ru3 Ru2 121.20(8)
Se4 Ru3 Ru2 142.79(5)
Se3 Ru3 Ru2 51.74(4)
Se2 Ru3 Ru2 96.20(4)
C5 P1 C38 101.2(5)
C5 P1 C44 100.1(5)
C38 P1 C44 99.7(4)
C5 P1 Ru1 115.0(3)
C38 P1 Ru1 120.9(3)
C44 P1 Ru1 116.6(4)
C56 P2 C50 101.6(5)
C56 P2 C5 102.1(5)
C50 P2 C5 99.4(4)
C56 P2 Ru3 123.5(4)
C50 P2 Ru3 112.3(3)
C5 P2 Ru3 114.6(3)
C10 P3 C6 98.2(5)
C10 P3 Ru2 119.8(4)
C6 P3 Ru2 118.2(4)
C10 P3 Ru1 120.0(4)
C6 P3 Ru1 122.9(4)
Ru2 P3 Ru1 79.38(11)
C14 Se1 Ru2 118.2(3)
C14 Se1 Ru1 109.8(3)
Ru2 Se1 Ru1 71.22(4)
C20 Se2 Ru1 109.8(3)
C20 Se2 Ru3 112.9(3)
Ru1 Se2 Ru3 78.44(5)
C26 Se3 Ru2 110.6(4)
C26 Se3 Ru3 107.6(4)
Ru2 Se3 Ru3 75.89(4)
C32 Se4 Ru3 114.4(3)
C9 O5 C6 112.3(9)
C13 O6 C10 106.9(8)
O1 C1 Ru1 175.0(10)
O2 C2 Ru2 166.3(10)
O3 C3 Ru2 162.4(8)
O4 C4 Ru3 178.9(10)
P1 C5 P2 114.4(5)
C7 C6 O5 106.9(10)
C7 C6 P3 134.5(9)
O5 C6 P3 116.4(7)
C6 C7 C8 109.1(11)
C9 C8 C7 105.2(11)
O5 C9 C8 106.2(10)
C11 C10 O6 109.2(10)
C11 C10 P3 137.4(10)
O6 C10 P3 112.6(8)
C12 C11 C10 114.6(11)
C11 C12 C13 103.5(10)
O6 C13 C12 105.7(9)
C19 C14 C15 120.8(10)
C19 C14 Se1 121.1(8)
C15 C14 Se1 117.0(7)
C14 C15 C16 116.4(10)
C17 C16 C15 119.8(10)
C16 C17 C18 119.8(11)
C17 C18 C19 121.7(12)
C14 C19 C18 118.2(11)
C21 C20 C25 117.2(10)
C21 C20 Se2 129.0(9)
C25 C20 Se2 113.9(7)
C20 C21 C22 126.8(13)
C23 C22 C21 121.0(12)
C22 C23 C24 115.5(11)
C25 C24 C23 117.8(10)
C24 C25 C20 118.0(10)
C27 C26 C31 125.8(11)
C27 C26 Se3 118.2(9)
C31 C26 Se3 114.0(9)
C26 C27 C28 117.3(10)
C27 C28 C29 119.7(10)
C30 C29 C28 119.9(11)
C29 C30 C31 122.1(10)
C26 C31 C30 113.5(9)
C37 C32 C33 114.1(10)
C37 C32 Se4 125.2(9)
C33 C32 Se4 120.2(8)
C34 C33 C32 113.6(10)
C35 C34 C33 122.9(11)
C36 C35 C34 119.3(11)
C37 C36 C35 118.1(12)
C36 C37 C32 131.0(12)
C39 C38 C43 118.0(10)
C39 C38 P1 121.3(8)
C43 C38 P1 120.7(8)
C38 C39 C40 113.1(10)
C41 C40 C39 126.2(10)
C40 C41 C42 119.7(10)
C43 C42 C41 114.7(10)
C42 C43 C38 127.7(10)
C45 C44 C49 122.7(10)
C45 C44 P1 124.8(8)
C49 C44 P1 112.4(7)
C44 C45 C46 121.3(11)
C47 C46 C45 121.9(13)
C46 C47 C48 119.7(10)
C47 C48 C49 123.7(9)
C48 C49 C44 110.4(9)
C55 C50 C51 120.6(11)
C55 C50 P2 122.1(9)
C51 C50 P2 117.2(9)
C50 C51 C52 117.4(12)
C53 C52 C51 119.4(11)
C54 C53 C52 119.3(11)
C53 C54 C55 124.1(11)
C50 C55 C54 119.1(11)
C61 C56 C57 117.4(11)
C61 C56 P2 124.7(10)
C57 C56 P2 118.0(8)
C56 C57 C58 125.3(10)
C57 C58 C59 112.4(9)
C60 C59 C58 118.0(10)
C59 C60 C61 124.8(13)
C56 C61 C60 121.9(13)
C71 Ru4 P4 88.0(4)
C71 Ru4 Se8 92.2(4)
P4 Ru4 Se8 95.90(9)
C71 Ru4 Se5 84.4(4)
P4 Ru4 Se5 170.00(9)
Se8 Ru4 Se5 90.89(5)
C71 Ru4 Se7 176.2(4)
P4 Ru4 Se7 88.28(9)
Se8 Ru4 Se7 88.80(5)
Se5 Ru4 Se7 99.23(5)
C71 Ru4 Ru5 85.4(4)
P4 Ru4 Ru5 121.51(9)
Se8 Ru4 Ru5 142.33(5)
Se5 Ru4 Ru5 51.44(4)
Se7 Ru4 Ru5 96.04(4)
C72 Ru5 C73 87.6(5)
C72 Ru5 P6 99.4(3)
C73 Ru5 P6 105.2(3)
C72 Ru5 Se5 99.3(3)
C73 Ru5 Se5 99.0(3)
P6 Ru5 Se5 149.91(9)
C72 Ru5 Se6 177.7(3)
C73 Ru5 Se6 94.3(3)
P6 Ru5 Se6 81.47(9)
Se5 Ru5 Se6 79.09(5)
C72 Ru5 Ru6 124.5(3)
C73 Ru5 Ru6 138.9(3)
P6 Ru5 Ru6 50.02(8)
Se5 Ru5 Ru6 99.89(5)
Se6 Ru5 Ru6 54.49(4)
C72 Ru5 Ru4 89.2(3)
C73 Ru5 Ru4 150.4(3)
P6 Ru5 Ru4 104.38(8)
Se5 Ru5 Ru4 52.57(4)
Se6 Ru5 Ru4 88.45(4)
Ru6 Ru5 Ru4 63.85(3)
C74 Ru6 P5 91.0(3)
C74 Ru6 P6 99.4(3)
P5 Ru6 P6 98.18(12)
C74 Ru6 Se7 105.9(3)
P5 Ru6 Se7 92.23(9)
P6 Ru6 Se7 152.40(9)
C74 Ru6 Se6 92.4(3)
P5 Ru6 Se6 176.48(9)
P6 Ru6 Se6 82.40(9)
Se7 Ru6 Se6 85.77(5)
C74 Ru6 Ru5 134.7(3)
P5 Ru6 Ru5 123.17(9)
P6 Ru6 Ru5 51.31(8)
Se7 Ru6 Ru5 101.84(4)
Se6 Ru6 Ru5 54.64(4)
C114 P4 C75 100.4(5)
C114 P4 C108 100.4(5)
C75 P4 C108 102.9(5)
C114 P4 Ru4 113.4(4)
C75 P4 Ru4 111.3(3)
C108 P4 Ru4 125.2(4)
C126 P5 C120 99.7(5)
C126 P5 C75 105.7(5)
C120 P5 C75 106.9(5)
C126 P5 Ru6 116.6(4)
C120 P5 Ru6 116.6(4)
C75 P5 Ru6 110.2(3)
C80 P6 C76 96.6(6)
C80 P6 Ru6 123.1(4)
C76 P6 Ru6 126.8(4)
C80 P6 Ru5 119.5(4)
C76 P6 Ru5 113.4(4)
Ru6 P6 Ru5 78.67(10)
C84 Se5 Ru5 111.2(3)
C84 Se5 Ru4 108.9(3)
Ru5 Se5 Ru4 75.99(4)
C90 Se6 Ru6 112.2(3)
C90 Se6 Ru5 112.8(3)
Ru6 Se6 Ru5 70.87(4)
C96 Se7 Ru6 106.8(3)
C96 Se7 Ru4 116.5(3)
Ru6 Se7 Ru4 78.38(4)
C102 Se8 Ru4 112.8(3)
C76 O11 C79 101.2(8)
C80 O12 C82 104.4(9)
O7 C71 Ru4 174.0(10)
O8 C72 Ru5 164.4(9)
O9 C73 Ru5 167.9(9)
O10 C74 Ru6 175.2(9)
P4 C75 P5 116.0(5)
O11 C76 C77 110.4(9)
O11 C76 P6 118.3(8)
C77 C76 P6 130.5(8)
C78 C77 C76 106.0(9)
C79 C78 C77 107.9(9)
C78 C79 O11 114.2(9)
O12 C80 C81 111.5(10)
O12 C80 P6 119.3(8)
C81 C80 P6 129.1(9)
C80 C81 C83 96.2(9)
C83 C82 O12 118.1(13)
C82 C83 C81 109.4(12)
C89 C84 C85 112.5(9)
C89 C84 Se5 121.8(7)
C85 C84 Se5 125.5(8)
C86 C85 C84 122.9(11)
C87 C86 C85 119.3(12)
C86 C87 C88 120.6(13)
C89 C88 C87 118.0(13)
C88 C89 C84 124.1(10)
C91 C90 C95 119.1(9)
C91 C90 Se6 129.0(8)
C95 C90 Se6 111.8(7)
C90 C91 C92 121.2(10)
C91 C92 C93 117.3(10)
C94 C93 C92 119.1(9)
C95 C94 C93 120.0(11)
C94 C95 C90 120.4(11)
C97 C96 C101 122.3(9)
C97 C96 Se7 120.3(8)
C101 C96 Se7 116.6(7)
C96 C97 C98 121.2(11)
C99 C98 C97 117.9(11)
C98 C99 C100 120.7(10)
C99 C100 C101 120.8(11)
C100 C101 C96 113.4(9)
C103 C102 C107 122.4(11)
C103 C102 Se8 125.8(9)
C107 C102 Se8 111.4(8)
C102 C103 C104 127.9(12)
C103 C104 C105 116.0(11)
C104 C105 C106 120.3(11)
C105 C106 C107 120.0(10)
C102 C107 C106 112.3(10)
C113 C108 C109 120.6(11)
C113 C108 P4 119.8(9)
C109 C108 P4 119.4(8)
C110 C109 C108 119.2(10)
C109 C110 C111 116.5(10)
C112 C111 C110 120.2(11)
C111 C112 C113 128.6(12)
C108 C113 C112 114.7(11)
C115 C114 C119 115.0(10)
C115 C114 P4 123.6(9)
C119 C114 P4 121.1(8)
C116 C115 C114 124.3(11)
C117 C116 C115 121.1(11)
C116 C117 C118 120.2(11)
C119 C118 C117 116.4(10)
C118 C119 C114 123.0(10)
C121 C120 C125 120.4(11)
C121 C120 P5 122.1(9)
C125 C120 P5 117.5(8)
C120 C121 C122 111.3(11)
C123 C122 C121 124.9(12)
C122 C123 C124 122.3(13)
C125 C124 C123 111.3(11)
C124 C125 C120 129.1(11)
C127 C126 C131 112.7(11)
C127 C126 P5 124.3(10)
C131 C126 P5 123.0(8)
C126 C127 C128 133.0(14)
C127 C128 C129 114.1(10)
C128 C129 C130 120.0(9)
C131 C130 C129 118.5(11)
C130 C131 C126 120.9(10)
C202 C201 C206 118.8(10)
C202 C201 C200 116.5(9)
C206 C201 C200 123.7(9)
C203 C202 C201 121.9(12)
C204 C203 C202 121.0(12)
C203 C204 C205 122.0(10)
C206 C205 C204 116.1(9)
C205 C206 C201 119.8(10)
C210 C211 C212 112.8(12)
C210 C211 C216 119.1(12)
C212 C211 C216 127.7(10)
C211 C212 C213 117.2(10)
C212 C213 C214 132.8(13)
C213 C214 C215 97.2(13)
C216 C215 C214 132.5(12)
C211 C216 C215 111.9(10)
C222 C221 C220 133.7(12)
C222 C221 C226 127.8(11)
C220 C221 C226 97.9(10)
C221 C222 C223 123.2(12)
C222 C223 C224 112.3(11)
C225 C224 C223 108.3(14)
C224 C225 C226 140.8(16)
C225 C226 C221 107.5(11)
C232 C231 C230 115.2(11)
C232 C231 C236 117.6(11)
C230 C231 C236 126.1(11)
C233 C232 C231 122.4(11)
C232 C233 C234 126.0(11)
C233 C234 C235 114.8(10)
C234 C235 C236 118.9(12)
C231 C236 C235 120.0(12)

loop_
_geom_bond_atom_site_label_1
_geom_bond_atom_site_label_2
_geom_bond_distance
Ru1 C1 1.767(11)
Ru1 P3 2.318(3)
Ru1 P1 2.320(3)
Ru1 Se1 2.5415(15)
Ru1 Se2 2.5511(16)
Ru1 Ru2 2.9575(13)
Ru2 C2 1.838(11)
Ru2 C3 1.933(8)
Ru2 P3 2.313(3)
Ru2 Se3 2.5351(16)
Ru2 Se1 2.5381(16)
Ru2 Ru3 3.1311(14)
Ru3 C4 1.872(9)
Ru3 P2 2.326(3)
Ru3 Se4 2.5143(15)
Ru3 Se3 2.5567(15)
Ru3 Se2 2.5760(15)
P1 C5 1.791(10)
P1 C38 1.821(10)
P1 C44 1.842(11)
P2 C56 1.837(11)
P2 C50 1.874(10)
P2 C5 1.890(10)
P3 C10 1.817(12)
P3 C6 1.844(11)
Se1 C14 1.948(9)
Se2 C20 1.924(11)
Se3 C26 1.965(13)
Se4 C32 1.876(10)
O1 C1 1.208(12)
O2 C2 1.193(12)
O3 C3 1.106(10)
O4 C4 1.129(12)
O5 C9 1.301(12)
O5 C6 1.334(12)
O6 C13 1.367(12)
O6 C10 1.407(13)
C6 C7 1.285(16)
C7 C8 1.404(17)
C8 C9 1.371(15)
C10 C11 1.312(14)
C11 C12 1.299(15)
C12 C13 1.543(16)
C14 C19 1.267(14)
C14 C15 1.428(14)
C15 C16 1.463(14)
C16 C17 1.279(14)
C17 C18 1.345(15)
C18 C19 1.470(16)
C20 C21 1.284(15)
C20 C25 1.524(14)
C21 C22 1.339(17)
C22 C23 1.342(16)
C23 C24 1.568(15)
C24 C25 1.315(15)
C26 C27 1.370(15)
C26 C31 1.422(16)
C27 C28 1.401(14)
C28 C29 1.469(16)
C29 C30 1.342(15)
C30 C31 1.464(14)
C32 C37 1.348(14)
C32 C33 1.523(15)
C33 C34 1.423(16)
C34 C35 1.411(15)
C35 C36 1.339(15)
C36 C37 1.290(15)
C38 C39 1.379(14)
C38 C43 1.430(15)
C39 C40 1.487(14)
C40 C41 1.324(14)
C41 C42 1.418(14)
C42 C43 1.347(14)
C44 C45 1.354(16)
C44 C49 1.510(13)
C45 C46 1.390(17)
C46 C47 1.336(16)
C47 C48 1.412(13)
C48 C49 1.474(14)
C50 C55 1.285(15)
C50 C51 1.393(15)
C51 C52 1.414(17)
C52 C53 1.411(16)
C53 C54 1.201(13)
C54 C55 1.445(15)
C56 C61 1.323(17)
C56 C57 1.393(14)
C57 C58 1.380(13)
C58 C59 1.585(14)
C59 C60 1.241(14)
C60 C61 1.398(17)
Ru4 C71 1.828(12)
Ru4 P4 2.323(3)
Ru4 Se8 2.5127(15)
Ru4 Se5 2.5706(16)
Ru4 Se7 2.5730(15)
Ru4 Ru5 3.1409(13)
Ru5 C72 1.852(11)
Ru5 C73 1.864(10)
Ru5 P6 2.350(3)
Ru5 Se5 2.5316(16)
Ru5 Se6 2.5476(16)
Ru5 Ru6 2.9515(14)
Ru6 C74 1.882(10)
Ru6 P5 2.308(3)
Ru6 P6 2.306(3)
Ru6 Se7 2.5316(15)
Ru6 Se6 2.5430(15)
P4 C114 1.783(11)
P4 C75 1.805(10)
P4 C108 1.843(11)
P5 C126 1.831(11)
P5 C120 1.845(11)
P5 C75 1.868(10)
P6 C80 1.774(12)
P6 C76 1.770(12)
Se5 C84 1.907(9)
Se6 C90 1.932(9)
Se7 C96 1.953(9)
Se8 C102 1.973(10)
O7 C71 1.169(13)
O8 C72 1.243(12)
O9 C73 1.144(12)
O10 C74 1.113(11)
O11 C76 1.421(13)
O11 C79 1.463(12)
O12 C80 1.344(13)
O12 C82 1.368(14)
C76 C77 1.428(15)
C77 C78 1.429(13)
C78 C79 1.298(13)
C80 C81 1.404(15)
C81 C83 1.599(15)
C82 C83 1.072(14)
C84 C89 1.372(13)
C84 C85 1.389(15)
C85 C86 1.395(16)
C86 C87 1.291(17)
C87 C88 1.398(18)
C88 C89 1.339(16)
C90 C91 1.335(13)
C90 C95 1.503(15)
C91 C92 1.345(14)
C92 C93 1.527(14)
C93 C94 1.355(14)
C94 C95 1.335(15)
C96 C97 1.250(14)
C96 C101 1.466(13)
C97 C98 1.471(15)
C98 C99 1.272(14)
C99 C100 1.407(15)
C100 C101 1.433(16)
C102 C103 1.253(14)
C102 C107 1.448(15)
C103 C104 1.381(16)
C104 C105 1.372(15)
C105 C106 1.426(15)
C106 C107 1.503(15)
C108 C113 1.400(16)
C108 C109 1.441(15)
C109 C110 1.385(15)
C110 C111 1.513(14)
C111 C112 1.168(15)
C112 C113 1.428(16)
C114 C115 1.387(14)
C114 C119 1.506(15)
C115 C116 1.360(15)
C116 C117 1.333(16)
C117 C118 1.542(14)
C118 C119 1.324(14)
C120 C121 1.342(16)
C120 C125 1.400(14)
C121 C122 1.472(16)
C122 C123 1.323(17)
C123 C124 1.402(16)
C124 C125 1.319(14)
C126 C127 1.282(16)
C126 C131 1.421(15)
C127 C128 1.334(16)
C128 C129 1.361(13)
C129 C130 1.430(14)
C130 C131 1.376(16)
C200 C201 1.623(15)
C201 C202 1.359(15)
C201 C206 1.412(14)
C202 C203 1.339(16)
C203 C204 1.301(15)
C204 C205 1.442(13)
C205 C206 1.394(14)
C210 C211 1.254(16)
C211 C212 1.306(13)
C211 C216 1.343(14)
C212 C213 1.469(15)
C213 C214 1.47(2)
C214 C215 1.60(2)
C215 C216 1.485(15)
C220 C221 1.421(15)
C221 C222 1.195(14)
C221 C226 1.461(15)
C222 C223 1.428(16)
C223 C224 1.757(18)
C224 C225 1.108(17)
C225 C226 1.437(17)
C230 C231 1.375(15)
C231 C232 1.364(15)
C231 C236 1.403(16)
C232 C233 1.327(15)
C233 C234 1.373(14)
C234 C235 1.441(16)
C235 C236 1.460(18)

loop_
_geom_torsion_atom_site_label_1
_geom_torsion_atom_site_label_2
_geom_torsion_atom_site_label_3
_geom_torsion_atom_site_label_4
_geom_torsion
C1 Ru1 Ru2 C2 7.3(8)
P3 Ru1 Ru2 C2 -54.7(5)
P1 Ru1 Ru2 C2 -127.6(5)
Se1 Ru1 Ru2 C2 56.8(5)
Se2 Ru1 Ru2 C2 132.4(5)
C1 Ru1 Ru2 C3 132.7(6)
P3 Ru1 Ru2 C3 70.7(3)
P1 Ru1 Ru2 C3 -2.2(3)
Se1 Ru1 Ru2 C3 -177.8(3)
Se2 Ru1 Ru2 C3 -102.2(3)
C1 Ru1 Ru2 P3 62.0(6)
P1 Ru1 Ru2 P3 -72.93(13)
Se1 Ru1 Ru2 P3 111.52(11)
Se2 Ru1 Ru2 P3 -172.89(11)
C1 Ru1 Ru2 Se3 -118.0(6)
P3 Ru1 Ru2 Se3 -179.99(11)
P1 Ru1 Ru2 Se3 107.08(10)
Se1 Ru1 Ru2 Se3 -68.47(5)
Se2 Ru1 Ru2 Se3 7.12(6)
C1 Ru1 Ru2 Se1 -49.5(6)
P3 Ru1 Ru2 Se1 -111.52(11)
P1 Ru1 Ru2 Se1 175.55(10)
Se2 Ru1 Ru2 Se1 75.59(5)
C1 Ru1 Ru2 Ru3 -157.2(6)
P3 Ru1 Ru2 Ru3 140.81(11)
P1 Ru1 Ru2 Ru3 67.88(9)
Se1 Ru1 Ru2 Ru3 -107.67(5)
Se2 Ru1 Ru2 Ru3 -32.08(4)
C2 Ru2 Ru3 C4 57.7(8)
C3 Ru2 Ru3 C4 -22.7(4)
P3 Ru2 Ru3 C4 -116.2(3)
Se3 Ru2 Ru3 C4 85.3(3)
Se1 Ru2 Ru3 C4 162.6(3)
Ru1 Ru2 Ru3 C4 -146.5(3)
C2 Ru2 Ru3 P2 144.1(8)
C3 Ru2 Ru3 P2 63.7(3)
P3 Ru2 Ru3 P2 -29.88(13)
Se3 Ru2 Ru3 P2 171.62(10)
Se1 Ru2 Ru3 P2 -111.01(9)
Ru1 Ru2 Ru3 P2 -60.16(9)
C2 Ru2 Ru3 Se4 -28.2(8)
C3 Ru2 Ru3 Se4 -108.5(3)
P3 Ru2 Ru3 Se4 157.89(10)
Se3 Ru2 Ru3 Se4 -0.61(8)
Se1 Ru2 Ru3 Se4 76.76(8)
Ru1 Ru2 Ru3 Se4 127.61(8)
C2 Ru2 Ru3 Se3 -27.5(8)
C3 Ru2 Ru3 Se3 -107.9(2)
P3 Ru2 Ru3 Se3 158.50(10)
Se1 Ru2 Ru3 Se3 77.37(5)
Ru1 Ru2 Ru3 Se3 128.22(5)
C2 Ru2 Ru3 Se2 -124.5(8)
C3 Ru2 Ru3 Se2 155.1(2)
P3 Ru2 Ru3 Se2 61.54(9)
Se3 Ru2 Ru3 Se2 -96.96(5)
Se1 Ru2 Ru3 Se2 -19.59(5)
Ru1 Ru2 Ru3 Se2 31.26(4)
C1 Ru1 P1 C5 176.1(5)
P3 Ru1 P1 C5 -80.1(4)
Se1 Ru1 P1 C5 17.5(12)
Se2 Ru1 P1 C5 72.7(4)
Ru2 Ru1 P1 C5 -32.0(4)
C1 Ru1 P1 C38 54.1(5)
P3 Ru1 P1 C38 157.9(4)
Se1 Ru1 P1 C38 -104.5(11)
Se2 Ru1 P1 C38 -49.2(4)
Ru2 Ru1 P1 C38 -154.0(4)
C1 Ru1 P1 C44 -67.2(5)
P3 Ru1 P1 C44 36.6(4)
Se1 Ru1 P1 C44 134.2(11)
Se2 Ru1 P1 C44 -170.5(4)
Ru2 Ru1 P1 C44 84.7(4)
C4 Ru3 P2 C56 -129.6(5)
Se4 Ru3 P2 C56 -40.5(4)
Se3 Ru3 P2 C56 -173.8(5)
Se2 Ru3 P2 C56 48.2(4)
Ru2 Ru3 P2 C56 144.2(4)
C4 Ru3 P2 C50 -7.5(5)
Se4 Ru3 P2 C50 81.6(4)
Se3 Ru3 P2 C50 -51.7(6)
Se2 Ru3 P2 C50 170.3(4)
Ru2 Ru3 P2 C50 -93.6(4)
C4 Ru3 P2 C5 105.0(5)
Se4 Ru3 P2 C5 -165.9(4)
Se3 Ru3 P2 C5 60.8(6)
Se2 Ru3 P2 C5 -77.2(4)
Ru2 Ru3 P2 C5 18.8(4)
C2 Ru2 P3 C10 27.9(6)
C3 Ru2 P3 C10 117.9(5)
Se3 Ru2 P3 C10 -118.6(5)
Se1 Ru2 P3 C10 -68.7(5)
Ru1 Ru2 P3 C10 -118.6(5)
Ru3 Ru2 P3 C10 -154.7(5)
C2 Ru2 P3 C6 -91.7(5)
C3 Ru2 P3 C6 -1.7(5)
Se3 Ru2 P3 C6 121.8(4)
Se1 Ru2 P3 C6 171.6(4)
Ru1 Ru2 P3 C6 121.8(4)
Ru3 Ru2 P3 C6 85.6(4)
C2 Ru2 P3 Ru1 146.5(3)
C3 Ru2 P3 Ru1 -123.5(3)
Se3 Ru2 P3 Ru1 0.0(2)
Se1 Ru2 P3 Ru1 49.86(7)
Ru3 Ru2 P3 Ru1 -36.13(9)
C1 Ru1 P3 C10 -24.3(6)
P1 Ru1 P3 C10 -116.1(5)
Se1 Ru1 P3 C10 68.6(5)
Se2 Ru1 P3 C10 132.8(5)
Ru2 Ru1 P3 C10 118.4(5)
C1 Ru1 P3 C6 100.4(6)
P1 Ru1 P3 C6 8.6(4)
Se1 Ru1 P3 C6 -166.7(4)
Se2 Ru1 P3 C6 -102.5(4)
Ru2 Ru1 P3 C6 -116.9(4)
C1 Ru1 P3 Ru2 -142.7(4)
P1 Ru1 P3 Ru2 125.44(10)
Se1 Ru1 P3 Ru2 -49.80(7)
Se2 Ru1 P3 Ru2 14.4(2)
C2 Ru2 Se1 C14 -43.0(5)
C3 Ru2 Se1 C14 117.9(19)
P3 Ru2 Se1 C14 56.5(3)
Se3 Ru2 Se1 C14 -146.0(3)
Ru1 Ru2 Se1 C14 102.9(3)
Ru3 Ru2 Se1 C14 162.0(3)
C2 Ru2 Se1 Ru1 -145.8(3)
C3 Ru2 Se1 Ru1 15.0(19)
P3 Ru2 Se1 Ru1 -46.37(8)
Se3 Ru2 Se1 Ru1 111.11(5)
Ru3 Ru2 Se1 Ru1 59.17(4)
C1 Ru1 Se1 C14 35.3(5)
P3 Ru1 Se1 C14 -67.8(3)
P1 Ru1 Se1 C14 -166.1(11)
Se2 Ru1 Se1 C14 138.4(3)
Ru2 Ru1 Se1 C14 -114.1(3)
C1 Ru1 Se1 Ru2 149.4(4)
P3 Ru1 Se1 Ru2 46.28(8)
P1 Ru1 Se1 Ru2 -52.0(11)
Se2 Ru1 Se1 Ru2 -107.52(5)
C1 Ru1 Se2 C20 71.9(5)
P3 Ru1 Se2 C20 -85.2(4)
P1 Ru1 Se2 C20 162.1(3)
Se1 Ru1 Se2 C20 -21.8(3)
Ru2 Ru1 Se2 C20 -74.0(3)
C1 Ru1 Se2 Ru3 -177.7(4)
P3 Ru1 Se2 Ru3 25.18(19)
P1 Ru1 Se2 Ru3 -87.51(8)
Se1 Ru1 Se2 Ru3 88.57(4)
Ru2 Ru1 Se2 Ru3 36.41(4)
C4 Ru3 Se2 C20 -136(4)
P2 Ru3 Se2 C20 -165.6(3)
Se4 Ru3 Se2 C20 -69.8(3)
Se3 Ru3 Se2 C20 21.0(3)
Ru2 Ru3 Se2 C20 73.2(3)
C4 Ru3 Se2 Ru1 117(4)
P2 Ru3 Se2 Ru1 87.58(8)
Se4 Ru3 Se2 Ru1 -176.64(5)
Se3 Ru3 Se2 Ru1 -85.75(5)
Ru2 Ru3 Se2 Ru1 -33.59(4)
C2 Ru2 Se3 C26 64.3(5)
C3 Ru2 Se3 C26 -27.9(5)
P3 Ru2 Se3 C26 -149.8(4)
Se1 Ru2 Se3 C26 159.8(4)
Ru1 Ru2 Se3 C26 -149.8(4)
Ru3 Ru2 Se3 C26 -103.8(4)
C2 Ru2 Se3 Ru3 168.1(3)
C3 Ru2 Se3 Ru3 75.9(3)
P3 Ru2 Se3 Ru3 -45.98(19)
Se1 Ru2 Se3 Ru3 -96.42(5)
Ru1 Ru2 Se3 Ru3 -45.97(4)
C4 Ru3 Se3 C26 16.4(5)
P2 Ru3 Se3 C26 60.8(6)
Se4 Ru3 Se3 C26 -72.9(4)
Se2 Ru3 Se3 C26 -161.9(4)
Ru2 Ru3 Se3 C26 107.5(4)
C4 Ru3 Se3 Ru2 -91.2(3)
P2 Ru3 Se3 Ru2 -46.8(5)
Se4 Ru3 Se3 Ru2 179.63(5)
Se2 Ru3 Se3 Ru2 90.59(5)
C4 Ru3 Se4 C32 34.7(5)
P2 Ru3 Se4 C32 -53.3(3)
Se3 Ru3 Se4 C32 119.5(3)
Se2 Ru3 Se4 C32 -141.2(3)
Ru2 Ru3 Se4 C32 120.0(3)
P3 Ru1 C1 O1 144(11)
P1 Ru1 C1 O1 -117(11)
Se1 Ru1 C1 O1 61(11)
Se2 Ru1 C1 O1 -25(11)
Ru2 Ru1 C1 O1 100(11)
C3 Ru2 C2 O2 117(4)
P3 Ru2 C2 O2 -148(4)
Se3 Ru2 C2 O2 15(4)
Se1 Ru2 C2 O2 -65(4)
Ru1 Ru2 C2 O2 -109(4)
Ru3 Ru2 C2 O2 37(5)
C2 Ru2 C3 O3 -24(2)
P3 Ru2 C3 O3 -124(2)
Se3 Ru2 C3 O3 81(2)
Se1 Ru2 C3 O3 175.2(12)
Ru1 Ru2 C3 O3 -171(2)
Ru3 Ru2 C3 O3 131(2)
P2 Ru3 C4 O4 -178(100)
Se4 Ru3 C4 O4 87(73)
Se3 Ru3 C4 O4 -4(73)
Se2 Ru3 C4 O4 153(71)
Ru2 Ru3 C4 O4 -56(73)
C38 P1 C5 P2 84.8(6)
C44 P1 C5 P2 -173.1(6)
Ru1 P1 C5 P2 -47.3(6)
C56 P2 C5 P1 -84.8(6)
C50 P2 C5 P1 171.0(6)
Ru3 P2 C5 P1 51.1(6)
C9 O5 C6 C7 3.9(13)
C9 O5 C6 P3 169.4(7)
C10 P3 C6 C7 -0.9(14)
Ru2 P3 C6 C7 129.5(12)
Ru1 P3 C6 C7 -134.9(12)
C10 P3 C6 O5 -161.3(8)
Ru2 P3 C6 O5 -30.9(9)
Ru1 P3 C6 O5 64.7(9)
O5 C6 C7 C8 -5.6(14)
P3 C6 C7 C8 -167.3(10)
C6 C7 C8 C9 5.4(14)
C6 O5 C9 C8 -0.4(12)
C7 C8 C9 O5 -2.9(12)
C13 O6 C10 C11 0.3(13)
C13 O6 C10 P3 -171.4(8)
C6 P3 C10 C11 -91.3(15)
Ru2 P3 C10 C11 139.4(13)
Ru1 P3 C10 C11 44.5(17)
C6 P3 C10 O6 77.1(9)
Ru2 P3 C10 O6 -52.2(10)
Ru1 P3 C10 O6 -147.2(7)
O6 C10 C11 C12 1.2(15)
P3 C10 C11 C12 169.9(12)
C10 C11 C12 C13 -2.0(14)
C10 O6 C13 C12 -1.4(11)
C11 C12 C13 O6 2.1(12)
Ru2 Se1 C14 C19 -150.1(8)
Ru1 Se1 C14 C19 -71.4(10)
Ru2 Se1 C14 C15 42.0(9)
Ru1 Se1 C14 C15 120.7(7)
C19 C14 C15 C16 16.7(15)
Se1 C14 C15 C16 -175.5(7)
C14 C15 C16 C17 -21.8(15)
C15 C16 C17 C18 16.0(17)
C16 C17 C18 C19 -4.9(18)
C15 C14 C19 C18 -6.3(17)
Se1 C14 C19 C18 -173.7(8)
C17 C18 C19 C14 -0.3(19)
Ru1 Se2 C20 C21 114.3(11)
Ru3 Se2 C20 C21 28.9(12)
Ru1 Se2 C20 C25 -65.9(8)
Ru3 Se2 C20 C25 -151.3(6)
C25 C20 C21 C22 -2.9(19)
Se2 C20 C21 C22 176.9(9)
C20 C21 C22 C23 5(2)
C21 C22 C23 C24 -13.6(16)
C22 C23 C24 C25 22.0(15)
C23 C24 C25 C20 -20.5(14)
C21 C20 C25 C24 11.7(16)
Se2 C20 C25 C24 -168.2(8)
Ru2 Se3 C26 C27 -37.3(10)
Ru3 Se3 C26 C27 -118.5(9)
Ru2 Se3 C26 C31 157.9(8)
Ru3 Se3 C26 C31 76.8(9)
C31 C26 C27 C28 -9.2(18)
Se3 C26 C27 C28 -171.9(8)
C26 C27 C28 C29 -2.4(16)
C27 C28 C29 C30 6.2(17)
C28 C29 C30 C31 1.0(17)
C27 C26 C31 C30 15.5(17)
Se3 C26 C31 C30 178.9(7)
C29 C30 C31 C26 -10.9(15)
Ru3 Se4 C32 C37 118.6(10)
Ru3 Se4 C32 C33 -69.8(9)
C37 C32 C33 C34 4.6(15)
Se4 C32 C33 C34 -167.9(8)
C32 C33 C34 C35 -8.1(16)
C33 C34 C35 C36 11.1(18)
C34 C35 C36 C37 -9.9(18)
C35 C36 C37 C32 8(2)
C33 C32 C37 C36 -4.9(19)
Se4 C32 C37 C36 167.1(11)
C5 P1 C38 C39 47.5(9)
C44 P1 C38 C39 -55.0(9)
Ru1 P1 C38 C39 175.9(7)
C5 P1 C38 C43 -131.2(8)
C44 P1 C38 C43 126.3(8)
Ru1 P1 C38 C43 -2.8(9)
C43 C38 C39 C40 5.3(14)
P1 C38 C39 C40 -173.4(7)
C38 C39 C40 C41 -8.0(15)
C39 C40 C41 C42 3.7(16)
C40 C41 C42 C43 3.1(15)
C41 C42 C43 C38 -5.8(16)
C39 C38 C43 C42 1.2(17)
P1 C38 C43 C42 179.9(9)
C5 P1 C44 C45 6.4(11)
C38 P1 C44 C45 109.8(10)
Ru1 P1 C44 C45 -118.3(9)
C5 P1 C44 C49 -171.2(8)
C38 P1 C44 C49 -67.8(8)
Ru1 P1 C44 C49 64.1(8)
C49 C44 C45 C46 -2.4(18)
P1 C44 C45 C46 -179.8(9)
C44 C45 C46 C47 -1.1(19)
C45 C46 C47 C48 0.0(18)
C46 C47 C48 C49 5.0(16)
C47 C48 C49 C44 -7.6(13)
C45 C44 C49 C48 6.3(15)
P1 C44 C49 C48 -176.0(6)
C56 P2 C50 C55 -151.3(10)
C5 P2 C50 C55 -46.8(11)
Ru3 P2 C50 C55 74.8(10)
C56 P2 C50 C51 33.6(10)
C5 P2 C50 C51 138.2(9)
Ru3 P2 C50 C51 -100.3(9)
C55 C50 C51 C52 -1.3(18)
P2 C50 C51 C52 173.8(9)
C50 C51 C52 C53 1.7(17)
C51 C52 C53 C54 0.4(17)
C52 C53 C54 C55 -3.0(17)
C51 C50 C55 C54 -1.0(17)
P2 C50 C55 C54 -175.9(8)
C53 C54 C55 C50 3.4(18)
C50 P2 C56 C61 -129.0(12)
C5 P2 C56 C61 128.6(12)
Ru3 P2 C56 C61 -2.1(13)
C50 P2 C56 C57 52.1(9)
C5 P2 C56 C57 -50.3(9)
Ru3 P2 C56 C57 179.0(7)
C61 C56 C57 C58 -0.4(17)
P2 C56 C57 C58 178.6(8)
C56 C57 C58 C59 -2.3(14)
C57 C58 C59 C60 5.1(15)
C58 C59 C60 C61 -5.3(18)
C57 C56 C61 C60 0.8(19)
P2 C56 C61 C60 -178.1(9)
C59 C60 C61 C56 2(2)
C71 Ru4 Ru5 C72 15.8(5)
P4 Ru4 Ru5 C72 -69.0(3)
Se8 Ru4 Ru5 C72 103.4(3)
Se5 Ru4 Ru5 C72 102.3(3)
Se7 Ru4 Ru5 C72 -160.7(3)
C71 Ru4 Ru5 C73 -67.9(7)
P4 Ru4 Ru5 C73 -152.7(7)
Se8 Ru4 Ru5 C73 19.7(7)
Se5 Ru4 Ru5 C73 18.6(7)
Se7 Ru4 Ru5 C73 115.6(7)
C71 Ru4 Ru5 P6 115.3(4)
P4 Ru4 Ru5 P6 30.48(13)
Se8 Ru4 Ru5 P6 -157.09(11)
Se5 Ru4 Ru5 P6 -158.21(10)
Se7 Ru4 Ru5 P6 -61.21(10)
C71 Ru4 Ru5 Se5 -86.5(4)
P4 Ru4 Ru5 Se5 -171.31(10)
Se8 Ru4 Ru5 Se5 1.12(8)
Se7 Ru4 Ru5 Se5 97.00(6)
C71 Ru4 Ru5 Se6 -164.0(4)
P4 Ru4 Ru5 Se6 111.26(10)
Se8 Ru4 Ru5 Se6 -76.31(8)
Se5 Ru4 Ru5 Se6 -77.43(5)
Se7 Ru4 Ru5 Se6 19.57(5)
C71 Ru4 Ru5 Ru6 145.4(4)
P4 Ru4 Ru5 Ru6 60.61(10)
Se8 Ru4 Ru5 Ru6 -126.96(8)
Se5 Ru4 Ru5 Ru6 -128.08(5)
Se7 Ru4 Ru5 Ru6 -31.08(4)
C72 Ru5 Ru6 C74 -131.6(6)
C73 Ru5 Ru6 C74 3.6(7)
P6 Ru5 Ru6 C74 -60.2(4)
Se5 Ru5 Ru6 C74 119.8(4)
Se6 Ru5 Ru6 C74 50.9(4)
Ru4 Ru5 Ru6 C74 159.2(4)
C72 Ru5 Ru6 P5 0.7(4)
C73 Ru5 Ru6 P5 136.0(5)
P6 Ru5 Ru6 P5 72.20(14)
Se5 Ru5 Ru6 P5 -107.79(11)
Se6 Ru5 Ru6 P5 -176.67(11)
Ru4 Ru5 Ru6 P5 -68.41(10)
C72 Ru5 Ru6 P6 -71.5(4)
C73 Ru5 Ru6 P6 63.8(5)
Se5 Ru5 Ru6 P6 -179.99(11)
Se6 Ru5 Ru6 P6 111.13(11)
Ru4 Ru5 Ru6 P6 -140.61(11)
C72 Ru5 Ru6 Se7 101.4(4)
C73 Ru5 Ru6 Se7 -123.4(5)
P6 Ru5 Ru6 Se7 172.83(11)
Se5 Ru5 Ru6 Se7 -7.16(5)
Se6 Ru5 Ru6 Se7 -76.04(5)
Ru4 Ru5 Ru6 Se7 32.22(4)
C72 Ru5 Ru6 Se6 177.4(4)
C73 Ru5 Ru6 Se6 -47.3(5)
P6 Ru5 Ru6 Se6 -111.13(11)
Se5 Ru5 Ru6 Se6 68.88(5)
Ru4 Ru5 Ru6 Se6 108.26(5)
C71 Ru4 P4 C114 12.8(5)
Se8 Ru4 P4 C114 -79.2(4)
Se5 Ru4 P4 C114 53.3(7)
Se7 Ru4 P4 C114 -167.8(4)
Ru5 Ru4 P4 C114 96.2(4)
C71 Ru4 P4 C75 -99.6(5)
Se8 Ru4 P4 C75 168.5(3)
Se5 Ru4 P4 C75 -59.0(6)
Se7 Ru4 P4 C75 79.8(4)
Ru5 Ru4 P4 C75 -16.2(4)
C71 Ru4 P4 C108 135.8(6)
Se8 Ru4 P4 C108 43.9(4)
Se5 Ru4 P4 C108 176.4(5)
Se7 Ru4 P4 C108 -44.7(4)
Ru5 Ru4 P4 C108 -140.8(4)
C74 Ru6 P5 C126 59.6(5)
P6 Ru6 P5 C126 -40.0(4)
Se7 Ru6 P5 C126 165.6(4)
Se6 Ru6 P5 C126 -139.2(15)
Ru5 Ru6 P5 C126 -88.7(4)
C74 Ru6 P5 C120 -57.9(5)
P6 Ru6 P5 C120 -157.5(4)
Se7 Ru6 P5 C120 48.1(4)
Se6 Ru6 P5 C120 103.3(16)
Ru5 Ru6 P5 C120 153.8(4)
C74 Ru6 P5 C75 -179.9(5)
P6 Ru6 P5 C75 80.4(4)
Se7 Ru6 P5 C75 -73.9(4)
Se6 Ru6 P5 C75 -18.8(17)
Ru5 Ru6 P5 C75 31.8(4)
C74 Ru6 P6 C80 23.3(6)
P5 Ru6 P6 C80 115.6(5)
Se7 Ru6 P6 C80 -133.3(5)
Se6 Ru6 P6 C80 -67.9(5)
Ru5 Ru6 P6 C80 -118.0(5)
C74 Ru6 P6 C76 -107.9(6)
P5 Ru6 P6 C76 -15.6(5)
Se7 Ru6 P6 C76 95.5(5)
Se6 Ru6 P6 C76 160.9(5)
Ru5 Ru6 P6 C76 110.8(5)
C74 Ru6 P6 Ru5 141.3(3)
P5 Ru6 P6 Ru5 -126.37(10)
Se7 Ru6 P6 Ru5 -15.3(2)
Se6 Ru6 P6 Ru5 50.12(7)
C72 Ru5 P6 C80 -110.6(6)
C73 Ru5 P6 C80 -20.6(6)
Se5 Ru5 P6 C80 121.8(5)
Se6 Ru5 P6 C80 71.6(5)
Ru6 Ru5 P6 C80 121.7(5)
Ru4 Ru5 P6 C80 157.8(5)
C72 Ru5 P6 C76 2.3(5)
C73 Ru5 P6 C76 92.3(5)
Se5 Ru5 P6 C76 -125.3(4)
Se6 Ru5 P6 C76 -175.5(4)
Ru6 Ru5 P6 C76 -125.3(4)
Ru4 Ru5 P6 C76 -89.3(4)
C72 Ru5 P6 Ru6 127.6(3)
C73 Ru5 P6 Ru6 -142.3(3)
Se5 Ru5 P6 Ru6 0.0(2)
Se6 Ru5 P6 Ru6 -50.16(7)
Ru4 Ru5 P6 Ru6 36.02(9)
C72 Ru5 Se5 C84 23.3(4)
C73 Ru5 Se5 C84 -65.7(4)
P6 Ru5 Se5 C84 151.0(3)
Se6 Ru5 Se5 C84 -158.4(3)
Ru6 Ru5 Se5 C84 151.0(3)
Ru4 Ru5 Se5 C84 105.1(3)
C72 Ru5 Se5 Ru4 -81.8(3)
C73 Ru5 Se5 Ru4 -170.8(3)
P6 Ru5 Se5 Ru4 45.81(18)
Se6 Ru5 Se5 Ru4 96.47(5)
Ru6 Ru5 Se5 Ru4 45.82(4)
C71 Ru4 Se5 C84 -19.4(5)
P4 Ru4 Se5 C84 -60.1(6)
Se8 Ru4 Se5 C84 72.7(3)
Se7 Ru4 Se5 C84 161.6(3)
Ru5 Ru4 Se5 C84 -108.0(3)
C71 Ru4 Se5 Ru5 88.6(4)
P4 Ru4 Se5 Ru5 47.9(5)
Se8 Ru4 Se5 Ru5 -179.32(5)
Se7 Ru4 Se5 Ru5 -90.39(5)
C74 Ru6 Se6 C90 -38.8(4)
P5 Ru6 Se6 C90 160.0(16)
P6 Ru6 Se6 C90 60.3(3)
Se7 Ru6 Se6 C90 -144.7(3)
Ru5 Ru6 Se6 C90 107.6(3)
C74 Ru6 Se6 Ru5 -146.4(3)
P5 Ru6 Se6 Ru5 52.4(16)
P6 Ru6 Se6 Ru5 -47.27(8)
Se7 Ru6 Se6 Ru5 107.74(5)
C72 Ru5 Se6 C90 -172(28)
C73 Ru5 Se6 C90 44.3(4)
P6 Ru5 Se6 C90 -60.5(3)
Se5 Ru5 Se6 C90 142.6(3)
Ru6 Ru5 Se6 C90 -106.7(3)
Ru4 Ru5 Se6 C90 -165.3(3)
C72 Ru5 Se6 Ru6 -65(9)
C73 Ru5 Se6 Ru6 151.0(3)
P6 Ru5 Se6 Ru6 46.28(8)
Se5 Ru5 Se6 Ru6 -110.63(5)
Ru4 Ru5 Se6 Ru6 -58.51(4)
C74 Ru6 Se7 C96 -65.9(4)
P5 Ru6 Se7 C96 -157.6(3)
P6 Ru6 Se7 C96 90.0(3)
Se6 Ru6 Se7 C96 25.3(3)
Ru5 Ru6 Se7 C96 77.9(3)
C74 Ru6 Se7 Ru4 179.6(3)
P5 Ru6 Se7 Ru4 87.97(8)
P6 Ru6 Se7 Ru4 -24.5(2)
Se6 Ru6 Se7 Ru4 -89.13(4)
Ru5 Ru6 Se7 Ru4 -36.61(4)
C71 Ru4 Se7 C96 178(100)
P4 Ru4 Se7 C96 168.9(3)
Se8 Ru4 Se7 C96 72.9(3)
Se5 Ru4 Se7 C96 -17.8(3)
Ru5 Ru4 Se7 C96 -69.6(3)
C71 Ru4 Se7 Ru6 -79(6)
P4 Ru4 Se7 Ru6 -88.04(8)
Se8 Ru4 Se7 Ru6 176.02(5)
Se5 Ru4 Se7 Ru6 85.32(5)
Ru5 Ru4 Se7 Ru6 33.47(4)
C71 Ru4 Se8 C102 -31.2(5)
P4 Ru4 Se8 C102 56.9(3)
Se5 Ru4 Se8 C102 -115.7(3)
Se7 Ru4 Se8 C102 145.1(3)
Ru5 Ru4 Se8 C102 -116.6(3)
P4 Ru4 C71 O7 -107(11)
Se8 Ru4 C71 O7 -11(11)
Se5 Ru4 C71 O7 79(11)
Se7 Ru4 C71 O7 -116(10)
Ru5 Ru4 C71 O7 131(11)
C73 Ru5 C72 O8 -149(3)
P6 Ru5 C72 O8 -44(3)
Se5 Ru5 C72 O8 112(3)
Se6 Ru5 C72 O8 67(10)
Ru6 Ru5 C72 O8 3(4)
Ru4 Ru5 C72 O8 60(3)
C72 Ru5 C73 O9 43(4)
P6 Ru5 C73 O9 -56(4)
Se5 Ru5 C73 O9 142(4)
Se6 Ru5 C73 O9 -139(4)
Ru6 Ru5 C73 O9 -102(4)
Ru4 Ru5 C73 O9 127(4)
P5 Ru6 C74 O10 -95(12)
P6 Ru6 C74 O10 4(12)
Se7 Ru6 C74 O10 173(100)
Se6 Ru6 C74 O10 86(12)
Ru5 Ru6 C74 O10 47(12)
C114 P4 C75 P5 -178.5(6)
C108 P4 C75 P5 78.2(6)
Ru4 P4 C75 P5 -58.2(6)
C126 P5 C75 P4 -179.4(5)
C120 P5 C75 P4 -73.8(6)
Ru6 P5 C75 P4 53.8(6)
C79 O11 C76 C77 4.9(11)
C79 O11 C76 P6 175.7(7)
C80 P6 C76 O11 172.2(8)
Ru6 P6 C76 O11 -47.2(10)
Ru5 P6 C76 O11 46.0(9)
C80 P6 C76 C77 -19.1(11)
Ru6 P6 C76 C77 121.5(10)
Ru5 P6 C76 C77 -145.4(9)
O11 C76 C77 C78 -6.0(12)
P6 C76 C77 C78 -175.3(8)
C76 C77 C78 C79 4.4(11)
C77 C78 C79 O11 -1.4(12)
C76 O11 C79 C78 -2.2(11)
C82 O12 C80 C81 1.3(14)
C82 O12 C80 P6 178.3(9)
C76 P6 C80 O12 -69.0(10)
Ru6 P6 C80 O12 148.4(8)
Ru5 P6 C80 O12 52.7(11)
C76 P6 C80 C81 107.4(13)
Ru6 P6 C80 C81 -35.2(14)
Ru5 P6 C80 C81 -130.9(11)
O12 C80 C81 C83 1.7(12)
P6 C80 C81 C83 -174.9(10)
C80 O12 C82 C83 -5.8(17)
O12 C82 C83 C81 7.0(17)
C80 C81 C83 C82 -5.2(14)
Ru5 Se5 C84 C89 -148.6(7)
Ru4 Se5 C84 C89 -66.7(9)
Ru5 Se5 C84 C85 24.9(9)
Ru4 Se5 C84 C85 106.7(8)
C89 C84 C85 C86 -11.3(15)
Se5 C84 C85 C86 174.7(9)
C84 C85 C86 C87 -1.4(18)
C85 C86 C87 C88 7.6(19)
C86 C87 C88 C89 -0.3(19)
C87 C88 C89 C84 -14.4(19)
C85 C84 C89 C88 19.4(16)
Se5 C84 C89 C88 -166.4(10)
Ru6 Se6 C90 C91 -111.8(9)
Ru5 Se6 C90 C91 -34.0(11)
Ru6 Se6 C90 C95 71.5(8)
Ru5 Se6 C90 C95 149.3(7)
C95 C90 C91 C92 12.7(16)
Se6 C90 C91 C92 -163.8(8)
C90 C91 C92 C93 -19.4(15)
C91 C92 C93 C94 18.7(15)
C92 C93 C94 C95 -10.9(16)
C93 C94 C95 C90 3.9(18)
C91 C90 C95 C94 -4.2(17)
Se6 C90 C95 C94 172.9(10)
Ru6 Se7 C96 C97 71.9(9)
Ru4 Se7 C96 C97 157.1(8)
Ru6 Se7 C96 C101 -117.9(7)
Ru4 Se7 C96 C101 -32.7(8)
C101 C96 C97 C98 12.8(17)
Se7 C96 C97 C98 -177.6(8)
C96 C97 C98 C99 -21.0(16)
C97 C98 C99 C100 21.3(15)
C98 C99 C100 C101 -15.1(17)
C99 C100 C101 C96 5.9(15)
C97 C96 C101 C100 -5.6(15)
Se7 C96 C101 C100 -175.6(7)
Ru4 Se8 C102 C103 70.0(11)
Ru4 Se8 C102 C107 -116.6(7)
C107 C102 C103 C104 3(2)
Se8 C102 C103 C104 176.1(9)
C102 C103 C104 C105 -9.0(19)
C103 C104 C105 C106 11.8(16)
C104 C105 C106 C107 -10.0(17)
C103 C102 C107 C106 -0.8(16)
Se8 C102 C107 C106 -174.4(8)
C105 C106 C107 C102 4.1(15)
C114 P4 C108 C113 -51.6(10)
C75 P4 C108 C113 51.7(10)
Ru4 P4 C108 C113 179.8(7)
C114 P4 C108 C109 124.5(9)
C75 P4 C108 C109 -132.2(9)
Ru4 P4 C108 C109 -4.1(11)
C113 C108 C109 C110 -0.5(17)
P4 C108 C109 C110 -176.6(8)
C108 C109 C110 C111 3.1(15)
C109 C110 C111 C112 -6.3(16)
C110 C111 C112 C113 7(2)
C109 C108 C113 C112 0.4(16)
P4 C108 C113 C112 176.5(8)
C111 C112 C113 C108 -4.2(19)
C75 P4 C114 C115 -143.5(10)
C108 P4 C114 C115 -38.1(11)
Ru4 P4 C114 C115 97.8(10)
C75 P4 C114 C119 43.2(10)
C108 P4 C114 C119 148.5(9)
Ru4 P4 C114 C119 -75.6(9)
C119 C114 C115 C116 0.2(16)
P4 C114 C115 C116 -173.5(9)
C114 C115 C116 C117 -0.5(18)
C115 C116 C117 C118 0.5(17)
C116 C117 C118 C119 -0.3(16)
C117 C118 C119 C114 0.0(16)
C115 C114 C119 C118 0.0(16)
P4 C114 C119 C118 173.9(9)
C126 P5 C120 C121 -118.2(10)
C75 P5 C120 C121 132.0(10)
Ru6 P5 C120 C121 8.2(11)
C126 P5 C120 C125 60.6(9)
C75 P5 C120 C125 -49.2(10)
Ru6 P5 C120 C125 -173.0(7)
C125 C120 C121 C122 4.1(15)
P5 C120 C121 C122 -177.1(8)
C120 C121 C122 C123 -7.3(18)
C121 C122 C123 C124 3(2)
C122 C123 C124 C125 4.8(17)
C123 C124 C125 C120 -8.4(17)
C121 C120 C125 C124 3.9(19)
P5 C120 C125 C124 -175.0(10)
C120 P5 C126 C127 67.9(12)
C75 P5 C126 C127 178.6(11)
Ru6 P5 C126 C127 -58.6(13)
C120 P5 C126 C131 -114.5(10)
C75 P5 C126 C131 -3.8(11)
Ru6 P5 C126 C131 119.0(9)
C131 C126 C127 C128 8(2)
P5 C126 C127 C128 -173.7(11)
C126 C127 C128 C129 -11(2)
C127 C128 C129 C130 5.8(14)
C128 C129 C130 C131 -0.7(15)
C129 C130 C131 C126 -1.8(16)
C127 C126 C131 C130 -1.3(17)
P5 C126 C131 C130 -179.2(8)
C206 C201 C202 C203 -3.3(19)
C200 C201 C202 C203 165.5(12)
C201 C202 C203 C204 6(2)
C202 C203 C204 C205 -6.5(19)
C203 C204 C205 C206 3.6(16)
C204 C205 C206 C201 -0.7(15)
C202 C201 C206 C205 0.6(17)
C200 C201 C206 C205 -167.4(10)
C210 C211 C212 C213 176.9(11)
C216 C211 C212 C213 -10.0(18)
C211 C212 C213 C214 10(2)
C212 C213 C214 C215 -6.2(19)
C213 C214 C215 C216 2.7(18)
C210 C211 C216 C215 179.6(12)
C212 C211 C216 C215 6.9(18)
C214 C215 C216 C211 -3.2(18)
C220 C221 C222 C223 -173.9(13)
C226 C221 C222 C223 -4(2)
C221 C222 C223 C224 3.8(16)
C222 C223 C224 C225 -2.9(17)
C223 C224 C225 C226 3(3)
C224 C225 C226 C221 -3(3)
C222 C221 C226 C225 2.7(19)
C220 C221 C226 C225 175.3(10)
C230 C231 C232 C233 -169.3(11)
C236 C231 C232 C233 -1.2(19)
C231 C232 C233 C234 2.2(19)
C232 C233 C234 C235 1.8(17)
C233 C234 C235 C236 -6.3(17)
C232 C231 C236 C235 -3(2)
C230 C231 C236 C235 163.2(13)
C234 C235 C236 C231 7(2)
